data_7703334
loop_
_publ_author_name
'Maurya, Mannar R.'
'Tomar, Reshu'
'Avecilla, Fernando'
'Ribeiro, N\'adia'
'Carvalho, M Fernanda N N'
'Kuznetsov, Maxim L.'
'Correia, Isabel'
'Pessoa, Jo\~ao Costa'

_publ_section_title
;
 Trinuclear vanadium(iv) and vanadium(v) complexes derived from
 2,4,6-triacetylphloroglucinol and study of their peroxidase mimicking
 activity.
;
_journal_issue 8
_journal_name_full 'Dalton transactions (Cambridge, England : 2003)'
_journal_page_first 2589
_journal_page_last 2609
_journal_paper_doi 10.1039/c9dt04415a
_journal_volume 49
_journal_year 2020
_chemical_formula_moiety 'C33 H27 Cs2.5 N6 O14 V3, Cs0.5 H4 O2, 3(H2 O)'
_chemical_formula_sum 'C33 H38 Cs3 N6 O19 V3'
_chemical_formula_weight 1374.24
_space_group_IT_number 15
_space_group_name_Hall '-C 2yc'
_space_group_name_H-M_alt 'C 1 2/c 1'
_symmetry_cell_setting monoclinic
_symmetry_space_group_name_Hall '-C 2yc'
_symmetry_space_group_name_H-M 'C 1 2/c 1'
_atom_sites_solution_hydrogens geom
_atom_sites_solution_primary direct
_atom_sites_solution_secondary difmap
_audit_creation_method SHELXL-97
_audit_update_record
;
2020-01-09 deposited with the CCDC.	2020-01-20 downloaded from the CCDC.
;
_cell_angle_alpha 90.00
_cell_angle_beta 110.0890(10)
_cell_angle_gamma 90.00
_cell_formula_units_Z 8
_cell_length_a 17.6152(5)
_cell_length_b 22.3867(7)
_cell_length_c 24.7720(7)
_cell_measurement_reflns_used 110370
_cell_measurement_temperature 100(2)
_cell_measurement_theta_max 47.942
_cell_measurement_theta_min 4.925
_cell_volume 9174.4(5)
_computing_cell_refinement 'SAINT V7.68A (Bruker: Madison, 2009 ) in Apex2 suite'
_computing_data_collection 'Apex2, Bruker Instrument Service v2010, 1-2'
_computing_data_reduction 'SAINT and XPREP Version 2008/2 (Sheldrick, Bruker AXS Inc.)'
_computing_molecular_graphics 'Bruker SHELXTL'
_computing_publication_material 'Bruker SHELXTL'
_computing_structure_refinement 'XL V2015/4 (G. M. Sheldrick, Acta Cryst. (2015). C71, 3--8)'
_computing_structure_solution 'XS V2015/1 (G. M. Sheldrick, Acta Cryst. (2015). C71, 3--8)'
_diffrn_ambient_temperature 100(2)
_diffrn_measured_fraction_theta_full 0.995
_diffrn_measured_fraction_theta_max 0.995
_diffrn_measurement_device_type 'CCD area detector'
_diffrn_measurement_method 'phi and omega scans'
_diffrn_radiation_monochromator graphite
_diffrn_radiation_source 'fine-focus sealed tube'
_diffrn_radiation_type MoK\a
_diffrn_radiation_wavelength 0.71073
_diffrn_reflns_av_R_equivalents 0.0760
_diffrn_reflns_av_unetI/netI 0.0375
_diffrn_reflns_limit_h_max 22
_diffrn_reflns_limit_h_min -22
_diffrn_reflns_limit_k_max 27
_diffrn_reflns_limit_k_min -28
_diffrn_reflns_limit_l_max 30
_diffrn_reflns_limit_l_min -30
_diffrn_reflns_number 108366
_diffrn_reflns_theta_full 26.44
_diffrn_reflns_theta_max 26.44
_diffrn_reflns_theta_min 2.46
_exptl_absorpt_coefficient_mu 3.024
_exptl_absorpt_correction_T_max 0.6465
_exptl_absorpt_correction_T_min 0.5104
_exptl_absorpt_correction_type multi-scan
_exptl_absorpt_process_details SADABS
_exptl_crystal_colour orange
_exptl_crystal_density_diffrn 1.990
_exptl_crystal_density_method 'not measured'
_exptl_crystal_description block
_exptl_crystal_F_000 5312
_exptl_crystal_size_max 0.26
_exptl_crystal_size_mid 0.16
_exptl_crystal_size_min 0.16
_refine_diff_density_max 2.165
_refine_diff_density_min -1.771
_refine_diff_density_rms 0.124
_refine_ls_extinction_method none
_refine_ls_goodness_of_fit_ref 1.056
_refine_ls_hydrogen_treatment mixed
_refine_ls_matrix_type full
_refine_ls_number_parameters 593
_refine_ls_number_reflns 9387
_refine_ls_number_restraints 0
_refine_ls_restrained_S_all 1.056
_refine_ls_R_factor_all 0.0483
_refine_ls_R_factor_gt 0.0366
_refine_ls_shift/su_max 0.001
_refine_ls_shift/su_mean 0.000
_refine_ls_structure_factor_coef Fsqd
_refine_ls_weighting_details 'calc w=1/[\s^2^(Fo^2^)+(0.0461P)^2^+23.6807P] where P=(Fo^2^+2Fc^2^)/3'
_refine_ls_weighting_scheme calc
_refine_ls_wR_factor_gt 0.0891
_refine_ls_wR_factor_ref 0.0933
_reflns_number_gt 7623
_reflns_number_total 9387
_reflns_threshold_expression >2sigma(I)
_cod_data_source_file c9dt04415a2.cif
_cod_data_source_block compound13a
_cod_depositor_comments
;
The following automatic conversions were performed:

data item '_symmetry_cell_setting' value 'Monoclinic' was changed to
'monoclinic' in accordance with the
/home/data/users/saulius/crontab/automatic-downloads/rss-feeds/RSC/lib/dictionaries/cif_core.dic
dictionary named 'cif_core.dic' version 2.4.2 last updated on
2011-04-26.

Automatic conversion script
Id: cif_fix_values 7556 2019-12-06 15:28:31Z antanas 

 Adding full bibliography for 7703333--7703335.cif.
;
_cod_original_sg_symbol_Hall -C2yc
_cod_original_sg_symbol_H-M C2/c
_cod_database_code 7703334

loop_
_symmetry_equiv_pos_as_xyz
'x, y, z'
'-x, y, -z+1/2'
'x+1/2, y+1/2, z'
'-x+1/2, y+1/2, -z+1/2'
'-x, -y, -z'
'x, -y, z-1/2'
'-x+1/2, -y+1/2, -z'
'x+1/2, -y+1/2, z-1/2'

loop_
_atom_site_label
_atom_site_type_symbol
_atom_site_fract_x
_atom_site_fract_y
_atom_site_fract_z
_atom_site_U_iso_or_equiv
_atom_site_adp_type
_atom_site_occupancy
_atom_site_symmetry_multiplicity
_atom_site_calc_flag
_atom_site_refinement_flags
Cs1 Cs 0.772218(18) -0.047141(15) -0.072327(12) 0.03327(9) Uani 1 1 d .
V1 V 0.63026(4) -0.32376(3) 0.11986(3) 0.02145(17) Uani 1 1 d .
O1 O 0.58620(19) -0.38348(14) 0.08401(13) 0.0274(7) Uani 1 1 d .
O1W O 0.7674(2) 0.00634(16) 0.31073(15) 0.0302(8) Uani 1 1 d .
H1WA H 0.813(4) 0.010(3) 0.307(2) 0.039(17) Uiso 1 1 d .
H1WB H 0.737(4) 0.003(3) 0.279(3) 0.046(18) Uiso 1 1 d .
N1 N 0.6070(2) -0.24595(17) 0.16040(14) 0.0218(8) Uani 1 1 d .
C1 C 0.6058(3) -0.2160(2) 0.04790(17) 0.0210(9) Uani 1 1 d .
Cs2 Cs 0.5000 0.00169(2) 0.2500 0.03807(12) Uani 1 2 d S
V2 V 0.58202(4) -0.14763(3) -0.14024(3) 0.02050(17) Uani 1 1 d .
O2 O 0.72621(18) -0.32880(14) 0.13185(12) 0.0260(7) Uani 1 1 d .
O2W O 0.9603(3) -0.02715(19) 0.06825(18) 0.0501(10) Uani 1 1 d G
H2WA H 0.9934 -0.0505 0.0607 0.075 Uiso 1 1 d G
H2WB H 0.9490 0.0018 0.0446 0.075 Uiso 1 1 d G
N2 N 0.5986(2) -0.25553(18) 0.21432(14) 0.0244(8) Uani 1 1 d .
C2 C 0.6029(2) -0.17288(19) 0.08915(17) 0.0188(9) Uani 1 1 d .
Cs3 Cs 0.683291(16) 0.138332(13) 0.239415(11) 0.02300(8) Uani 1 1 d .
V3 V 0.68040(5) -0.00262(3) 0.13937(3) 0.02100(17) Uani 1 1 d .
O3 O 0.59284(18) -0.27276(13) 0.05522(12) 0.0220(7) Uani 1 1 d .
O3W O 0.7058(3) 0.0963(3) -0.04911(18) 0.0869(19) Uani 1 1 d .
H3WA H 0.7096 0.1338 -0.0435 0.130 Uiso 1 1 d R
H3WB H 0.6578 0.0888 -0.0710 0.130 Uiso 1 1 d R
N3 N 0.6198(2) -0.23167(16) -0.09545(14) 0.0193(8) Uani 1 1 d .
C3 C 0.6121(3) -0.1121(2) 0.07678(17) 0.0223(9) Uani 1 1 d .
Cs4 Cs 1.0000 -0.05710(2) 0.2500 0.03365(11) Uani 1 2 d S
O4 O 0.62044(19) -0.35204(14) 0.19238(12) 0.0259(7) Uani 1 1 d .
O4W O 0.3548(2) -0.06952(19) 0.16896(16) 0.0500(10) Uani 1 1 d .
H4W H 0.3416 -0.0812 0.1410 0.075 Uiso 1 1 d R
N4 N 0.6368(2) -0.27747(16) -0.12885(14) 0.0207(8) Uani 1 1 d .
C4 C 0.6133(2) -0.09351(19) 0.02272(17) 0.0195(9) Uani 1 1 d .
O5 O 0.48602(19) -0.14087(16) -0.15343(13) 0.0330(8) Uani 1 1 d .
N5 N 0.6332(2) 0.00953(16) 0.04767(14) 0.0206(8) Uani 1 1 d .
C5 C 0.6180(2) -0.1379(2) -0.01699(17) 0.0198(9) Uani 1 1 d .
O5W O 0.8851(2) -0.09391(16) 0.12449(14) 0.0384(9) Uani 1 1 d .
H5WA H 0.8804 -0.1292 0.1357 0.058 Uiso 1 1 d R
H5WB H 0.8535 -0.0715 0.1348 0.058 Uiso 1 1 d R
O6W O 0.9326(2) 0.02284(15) 0.32667(14) 0.0320(8) Uani 1 1 d .
H6WA H 0.9528 0.0114 0.3615 0.048 Uiso 1 1 d R
H6WB H 0.9231 0.0541 0.3257 0.048 Uiso 1 1 d R
O6 O 0.6131(2) -0.09107(14) -0.16980(12) 0.0269(7) Uani 1 1 d .
N6 N 0.6245(2) 0.06966(16) 0.02910(14) 0.0207(8) Uani 1 1 d .
C6 C 0.6181(3) -0.19916(19) -0.00394(16) 0.0191(9) Uani 1 1 d .
O7 O 0.63158(17) -0.11940(13) -0.06334(11) 0.0204(6) Uani 1 1 d .
C7 C 0.5894(3) -0.1911(2) 0.14159(17) 0.0212(9) Uani 1 1 d .
O7W O 0.9511(3) 0.0743(2) -0.00357(19) 0.0733(15) Uani 1 1 d .
H7W H 0.9807 0.1081 -0.0247 0.088 Uiso 1 1 d R
O8 O 0.59115(17) -0.20437(13) -0.19751(12) 0.0204(6) Uani 1 1 d .
C8 C 0.5535(3) -0.1480(2) 0.17351(19) 0.0272(10) Uani 1 1 d .
H8A H 0.5178 -0.1692 0.1885 0.041 Uiso 1 1 calc R
H8B H 0.5239 -0.1174 0.1476 0.041 Uiso 1 1 calc R
H8C H 0.5961 -0.1300 0.2046 0.041 Uiso 1 1 calc R
O9 O 0.77285(19) -0.02366(15) 0.15366(13) 0.0293(7) Uani 1 1 d .
C9 C 0.6080(3) -0.3120(2) 0.22703(18) 0.0238(10) Uani 1 1 d .
O10 O 0.6622(2) 0.00677(14) 0.19991(12) 0.0283(7) Uani 1 1 d .
C10 C 0.6043(3) -0.3311(2) 0.28315(18) 0.0250(10) Uani 1 1 d .
O11 O 0.61756(19) -0.07234(14) 0.11763(12) 0.0241(7) Uani 1 1 d .
C11 C 0.6204(3) -0.3900(2) 0.30148(18) 0.0257(10) Uani 1 1 d .
H11 H 0.6318 -0.4183 0.2778 0.031 Uiso 1 1 calc R
O12 O 0.67985(18) 0.08326(13) 0.12642(12) 0.0230(7) Uani 1 1 d .
C12 C 0.6194(3) -0.4065(2) 0.3557(2) 0.0328(11) Uani 1 1 d .
H12 H 0.6301 -0.4458 0.3681 0.039 Uiso 1 1 calc R
C13 C 0.6025(3) -0.3643(2) 0.3910(2) 0.0350(12) Uani 1 1 d .
H13 H 0.6020 -0.3753 0.4271 0.042 Uiso 1 1 calc R
C14 C 0.5864(3) -0.3056(3) 0.3724(2) 0.0360(12) Uani 1 1 d .
H14 H 0.5751 -0.2773 0.3961 0.043 Uiso 1 1 calc R
C15 C 0.5870(3) -0.2891(2) 0.31853(19) 0.0303(11) Uani 1 1 d .
H15 H 0.5758 -0.2498 0.3061 0.036 Uiso 1 1 calc R
C16 C 0.6337(2) -0.2445(2) -0.04159(17) 0.0193(9) Uani 1 1 d .
C17 C 0.6719(3) -0.30312(19) -0.01709(17) 0.0217(9) Uani 1 1 d .
H17A H 0.6306 -0.3329 -0.0232 0.033 Uiso 1 1 calc R
H17B H 0.7005 -0.2987 0.0234 0.033 Uiso 1 1 calc R
H17C H 0.7089 -0.3151 -0.0358 0.033 Uiso 1 1 calc R
C18 C 0.6197(2) -0.2577(2) -0.18123(17) 0.0194(9) Uani 1 1 d .
C19 C 0.6312(3) -0.29688(19) -0.22600(18) 0.0202(9) Uani 1 1 d .
C20 C 0.5805(3) -0.2884(2) -0.28321(18) 0.0232(10) Uani 1 1 d .
H20 H 0.5421 -0.2581 -0.2925 0.028 Uiso 1 1 calc R
C21 C 0.5883(3) -0.3258(2) -0.32575(18) 0.0267(10) Uani 1 1 d .
H21 H 0.5533 -0.3218 -0.3634 0.032 Uiso 1 1 calc R
C22 C 0.6477(3) -0.3687(2) -0.3122(2) 0.0303(11) Uani 1 1 d .
H22 H 0.6534 -0.3930 -0.3411 0.036 Uiso 1 1 calc R
C23 C 0.6994(3) -0.3760(2) -0.25586(19) 0.0284(11) Uani 1 1 d .
H23 H 0.7397 -0.4049 -0.2470 0.034 Uiso 1 1 calc R
C24 C 0.6904(3) -0.3397(2) -0.21282(18) 0.0241(10) Uani 1 1 d .
H24 H 0.7246 -0.3446 -0.1750 0.029 Uiso 1 1 calc R
C25 C 0.6061(2) -0.0304(2) 0.00712(17) 0.0194(9) Uani 1 1 d .
C26 C 0.5612(3) -0.01151(19) -0.05398(17) 0.0213(9) Uani 1 1 d .
H26A H 0.5298 0.0235 -0.0540 0.032 Uiso 1 1 calc R
H26B H 0.5261 -0.0432 -0.0740 0.032 Uiso 1 1 calc R
H26C H 0.5993 -0.0028 -0.0729 0.032 Uiso 1 1 calc R
C27 C 0.6530(2) 0.1043(2) 0.07417(17) 0.0201(9) Uani 1 1 d .
C28 C 0.6541(3) 0.1695(2) 0.06698(17) 0.0220(9) Uani 1 1 d .
C29 C 0.7115(3) 0.2034(2) 0.10786(19) 0.0277(10) Uani 1 1 d .
H29 H 0.7519 0.1773 0.1422 0.033 Uiso 1 1 d R
C30 C 0.7131(3) 0.2651(2) 0.1036(2) 0.0321(11) Uani 1 1 d .
H30 H 0.7562 0.2897 0.1319 0.039 Uiso 1 1 d R
C31 C 0.6551(3) 0.2938(2) 0.0585(2) 0.0318(11) Uani 1 1 d .
H31 H 0.6593 0.3348 0.0554 0.038 Uiso 1 1 d R
C32 C 0.5958(3) 0.2603(2) 0.0181(2) 0.0285(11) Uani 1 1 d .
H32 H 0.5570 0.2752 -0.0105 0.034 Uiso 1 1 d R
C33 C 0.5954(3) 0.1983(2) 0.02208(19) 0.0270(10) Uani 1 1 d .
H33 H 0.5525 0.1728 -0.0093 0.032 Uiso 1 1 d R

loop_
_atom_site_aniso_label
_atom_site_aniso_U_11
_atom_site_aniso_U_22
_atom_site_aniso_U_33
_atom_site_aniso_U_23
_atom_site_aniso_U_13
_atom_site_aniso_U_12
Cs1 0.03336(17) 0.0449(2) 0.02469(16) 0.00788(13) 0.01397(13) 0.00403(14)
V1 0.0249(4) 0.0260(4) 0.0128(3) 0.0033(3) 0.0057(3) -0.0008(3)
O1 0.0333(17) 0.0258(17) 0.0224(16) 0.0019(13) 0.0090(14) -0.0028(14)
O1W 0.032(2) 0.039(2) 0.0183(18) -0.0016(15) 0.0079(16) 0.0040(17)
N1 0.0268(19) 0.028(2) 0.0096(16) 0.0033(15) 0.0051(14) -0.0018(16)
C1 0.019(2) 0.027(2) 0.014(2) 0.0056(17) 0.0020(16) 0.0027(18)
Cs2 0.0350(2) 0.0290(2) 0.0372(3) 0.000 -0.00437(19) 0.000
V2 0.0252(4) 0.0236(4) 0.0119(3) 0.0010(3) 0.0052(3) 0.0033(3)
O2 0.0266(16) 0.0333(19) 0.0174(15) 0.0056(13) 0.0066(13) -0.0014(14)
O2W 0.069(3) 0.040(2) 0.048(2) 0.0026(19) 0.029(2) -0.004(2)
N2 0.029(2) 0.033(2) 0.0127(17) 0.0045(16) 0.0093(15) -0.0034(17)
C2 0.019(2) 0.022(2) 0.0145(19) 0.0014(17) 0.0048(16) 0.0007(18)
Cs3 0.02648(15) 0.02846(16) 0.01319(13) -0.00376(10) 0.00570(10) 0.00059(12)
V3 0.0286(4) 0.0225(4) 0.0113(3) 0.0006(3) 0.0060(3) 0.0005(3)
O3 0.0249(16) 0.0248(17) 0.0148(14) -0.0006(12) 0.0049(12) -0.0030(13)
O3W 0.090(4) 0.139(5) 0.043(3) -0.029(3) 0.038(3) -0.070(4)
N3 0.0226(18) 0.0207(19) 0.0133(17) -0.0010(14) 0.0046(14) -0.0008(15)
C3 0.022(2) 0.030(2) 0.014(2) 0.0015(18) 0.0045(17) 0.0007(19)
Cs4 0.0515(3) 0.0320(2) 0.0235(2) 0.000 0.02059(19) 0.000
O4 0.0304(17) 0.0282(18) 0.0201(16) 0.0050(13) 0.0099(13) 0.0004(14)
O4W 0.046(2) 0.062(3) 0.040(2) -0.025(2) 0.0122(18) -0.007(2)
N4 0.0245(19) 0.024(2) 0.0151(17) -0.0011(15) 0.0085(15) 0.0019(16)
C4 0.021(2) 0.022(2) 0.0133(19) 0.0028(17) 0.0033(16) 0.0022(18)
O5 0.0270(17) 0.045(2) 0.0254(17) -0.0079(15) 0.0066(14) 0.0042(16)
N5 0.0274(19) 0.022(2) 0.0135(17) 0.0011(14) 0.0089(15) 0.0003(16)
C5 0.018(2) 0.025(2) 0.015(2) 0.0020(17) 0.0037(16) -0.0006(18)
O5W 0.051(2) 0.031(2) 0.042(2) 0.0005(16) 0.0268(18) -0.0011(17)
O6W 0.043(2) 0.0262(18) 0.0294(18) -0.0030(15) 0.0158(16) 0.0035(16)
O6 0.0452(19) 0.0225(17) 0.0135(14) 0.0028(12) 0.0107(13) 0.0063(15)
N6 0.0271(19) 0.0222(19) 0.0134(17) 0.0022(14) 0.0076(15) -0.0002(16)
C6 0.022(2) 0.023(2) 0.0105(19) -0.0003(17) 0.0038(16) -0.0018(18)
O7 0.0276(16) 0.0220(16) 0.0127(14) 0.0000(12) 0.0082(12) 0.0018(13)
C7 0.021(2) 0.027(2) 0.014(2) -0.0032(18) 0.0047(17) -0.0048(19)
O7W 0.072(3) 0.084(4) 0.047(3) -0.026(2) 0.000(2) 0.025(3)
O8 0.0255(16) 0.0210(16) 0.0146(14) -0.0001(12) 0.0066(12) -0.0003(13)
C8 0.037(3) 0.026(3) 0.024(2) 0.0009(19) 0.017(2) 0.000(2)
O9 0.0291(17) 0.0270(18) 0.0281(17) 0.0019(14) 0.0052(14) -0.0003(15)
C9 0.023(2) 0.031(3) 0.016(2) 0.0039(19) 0.0053(17) 0.000(2)
O10 0.0413(19) 0.0272(18) 0.0155(15) -0.0003(13) 0.0087(14) -0.0010(15)
C10 0.022(2) 0.034(3) 0.017(2) 0.0075(19) 0.0042(17) 0.001(2)
O11 0.0371(18) 0.0260(17) 0.0115(14) -0.0018(12) 0.0115(13) -0.0037(14)
C11 0.025(2) 0.034(3) 0.018(2) 0.0061(19) 0.0063(18) -0.004(2)
O12 0.0332(17) 0.0220(16) 0.0131(14) 0.0010(12) 0.0071(13) 0.0020(13)
C12 0.033(3) 0.039(3) 0.027(2) 0.015(2) 0.012(2) 0.003(2)
C13 0.037(3) 0.051(3) 0.022(2) 0.011(2) 0.017(2) 0.007(2)
C14 0.038(3) 0.052(3) 0.022(2) 0.007(2) 0.016(2) 0.011(3)
C15 0.029(2) 0.041(3) 0.022(2) 0.008(2) 0.0096(19) 0.008(2)
C16 0.017(2) 0.024(2) 0.017(2) -0.0012(17) 0.0064(16) 0.0003(18)
C17 0.026(2) 0.024(2) 0.016(2) 0.0004(17) 0.0080(17) 0.0011(19)
C18 0.018(2) 0.026(2) 0.016(2) -0.0001(17) 0.0065(16) -0.0019(18)
C19 0.024(2) 0.020(2) 0.018(2) -0.0022(17) 0.0101(17) -0.0030(18)
C20 0.027(2) 0.025(2) 0.017(2) -0.0006(18) 0.0068(18) -0.0004(19)
C21 0.033(3) 0.032(3) 0.014(2) 0.0012(19) 0.0073(18) -0.001(2)
C22 0.041(3) 0.033(3) 0.021(2) -0.002(2) 0.015(2) 0.003(2)
C23 0.038(3) 0.029(3) 0.024(2) 0.003(2) 0.018(2) 0.006(2)
C24 0.029(2) 0.027(2) 0.017(2) 0.0040(18) 0.0097(18) 0.002(2)
C25 0.021(2) 0.024(2) 0.014(2) 0.0004(17) 0.0074(17) 0.0007(18)
C26 0.027(2) 0.021(2) 0.016(2) -0.0012(17) 0.0069(17) 0.0029(19)
C27 0.020(2) 0.026(2) 0.015(2) 0.0028(18) 0.0071(16) 0.0021(18)
C28 0.024(2) 0.027(2) 0.015(2) 0.0039(18) 0.0064(17) -0.0001(19)
C29 0.031(3) 0.028(3) 0.022(2) 0.0026(19) 0.0067(19) -0.003(2)
C30 0.031(3) 0.028(3) 0.033(3) 0.001(2) 0.006(2) -0.003(2)
C31 0.038(3) 0.024(3) 0.034(3) 0.002(2) 0.014(2) -0.004(2)
C32 0.027(2) 0.033(3) 0.026(2) 0.007(2) 0.0088(19) 0.006(2)
C33 0.028(2) 0.036(3) 0.019(2) 0.001(2) 0.0101(19) 0.001(2)

loop_
_atom_type_symbol
_atom_type_description
_atom_type_scat_dispersion_real
_atom_type_scat_dispersion_imag
_atom_type_scat_source
C C 0.0033 0.0016 'International Tables Vol C Tables 4.2.6.8 and 6.1.1.4'
H H 0.0000 0.0000 'International Tables Vol C Tables 4.2.6.8 and 6.1.1.4'
N N 0.0061 0.0033 'International Tables Vol C Tables 4.2.6.8 and 6.1.1.4'
O O 0.0106 0.0060 'International Tables Vol C Tables 4.2.6.8 and 6.1.1.4'
V V 0.3005 0.5294 'International Tables Vol C Tables 4.2.6.8 and 6.1.1.4'
Cs Cs -0.3680 2.1192 'International Tables Vol C Tables 4.2.6.8 and 6.1.1.4'

loop_
_geom_angle_atom_site_label_1
_geom_angle_atom_site_label_2
_geom_angle_atom_site_label_3
_geom_angle
_geom_angle_site_symmetry_1
_geom_angle_site_symmetry_3
O1W Cs1 O7 118.63(9) 6 .
O1W Cs1 O1 79.40(10) 6 7_645
O7 Cs1 O1 116.94(8) . 7_645
O1W Cs1 O2 79.57(9) 6 7_645
O7 Cs1 O2 72.69(8) . 7_645
O1 Cs1 O2 50.53(8) 7_645 7_645
O1W Cs1 O6 68.60(9) 6 .
O7 Cs1 O6 50.03(7) . .
O1 Cs1 O6 108.05(8) 7_645 .
O2 Cs1 O6 61.08(8) 7_645 .
O1W Cs1 O3W 88.83(10) 6 .
O7 Cs1 O3W 98.53(9) . .
O1 Cs1 O3W 144.09(9) 7_645 .
O2 Cs1 O3W 159.20(9) 7_645 .
O6 Cs1 O3W 98.66(9) . .
O1W Cs1 O4W 49.97(10) 6 5_655
O7 Cs1 O4W 95.50(8) . 5_655
O1 Cs1 O4W 129.00(8) 7_645 5_655
O2 Cs1 O4W 114.67(8) 7_645 5_655
O6 Cs1 O4W 63.15(8) . 5_655
O3W Cs1 O4W 46.19(9) . 5_655
O1W Cs1 V1 78.25(7) 6 7_645
O7 Cs1 V1 94.92(6) . 7_645
O1 Cs1 V1 25.33(6) 7_645 7_645
O2 Cs1 V1 25.20(6) 7_645 7_645
O6 Cs1 V1 84.38(6) . 7_645
O3W Cs1 V1 164.67(7) . 7_645
O4W Cs1 V1 125.24(6) 5_655 7_645
O1W Cs1 V2 91.36(7) 6 .
O7 Cs1 V2 28.58(5) . .
O1 Cs1 V2 106.00(6) 7_645 .
O2 Cs1 V2 55.55(6) 7_645 .
O6 Cs1 V2 24.17(5) . .
O3W Cs1 V2 108.10(8) . .
O4W Cs1 V2 83.69(6) 5_655 .
V1 Cs1 V2 80.710(17) 7_645 .
O1W Cs1 Cs3 46.13(7) 6 6
O7 Cs1 Cs3 80.98(5) . 6
O1 Cs1 Cs3 72.32(6) 7_645 6
O2 Cs1 Cs3 39.43(5) 7_645 6
O6 Cs1 Cs3 39.05(6) . 6
O3W Cs1 Cs3 121.71(7) . 6
O4W Cs1 Cs3 75.64(5) 5_655 6
V1 Cs1 Cs3 53.370(12) 7_645 6
V2 Cs1 Cs3 52.771(12) . 6
O1W Cs1 Cs2 55.42(8) 6 5_655
O7 Cs1 Cs2 68.86(5) . 5_655
O1 Cs1 Cs2 123.36(6) 7_645 5_655
O2 Cs1 Cs2 86.13(5) 7_645 5_655
O6 Cs1 Cs2 29.13(5) . 5_655
O3W Cs1 Cs2 73.08(8) . 5_655
O4W Cs1 Cs2 34.04(6) 5_655 5_655
V1 Cs1 Cs2 105.344(13) 7_645 5_655
V2 Cs1 Cs2 50.521(12) . 5_655
Cs3 Cs1 Cs2 52.233(6) 6 5_655
O2 V1 O1 108.20(17) . .
O2 V1 O3 103.65(14) . .
O1 V1 O3 94.07(14) . .
O2 V1 O4 102.96(14) . .
O1 V1 O4 93.34(14) . .
O3 V1 O4 148.52(14) . .
O2 V1 N1 109.30(15) . .
O1 V1 N1 142.32(16) . .
O3 V1 N1 80.63(13) . .
O4 V1 N1 74.92(13) . .
O2 V1 Cs1 56.04(12) . 7_645
O1 V1 Cs1 52.16(11) . 7_645
O3 V1 Cs1 105.27(9) . 7_645
O4 V1 Cs1 103.42(10) . 7_645
N1 V1 Cs1 164.90(10) . 7_645
O2 V1 Cs3 47.70(10) . 4_645
O1 V1 Cs3 113.24(11) . 4_645
O3 V1 Cs3 144.51(9) . 4_645
O4 V1 Cs3 55.65(9) . 4_645
N1 V1 Cs3 89.77(9) . 4_645
Cs1 V1 Cs3 77.370(15) 7_645 4_645
V1 O1 Cs1 102.51(14) . 7_645
Cs1 O1W Cs3 95.55(9) 6_556 .
Cs1 O1W H1WA 111(4) 6_556 .
Cs3 O1W H1WA 96(4) . .
Cs1 O1W H1WB 140(4) 6_556 .
Cs3 O1W H1WB 63(4) . .
H1WA O1W H1WB 104(6) . .
C7 N1 N2 113.0(4) . .
C7 N1 V1 131.4(3) . .
N2 N1 V1 115.1(3) . .
O3 C1 C2 120.4(4) . .
O3 C1 C6 117.8(4) . .
C2 C1 C6 121.6(4) . .
O6 Cs2 O6 97.45(12) 6_556 5_655
O6 Cs2 O4W 167.10(10) 6_556 .
O6 Cs2 O4W 72.81(10) 5_655 .
O6 Cs2 O4W 72.81(10) 6_556 2_655
O6 Cs2 O4W 167.10(10) 5_655 2_655
O4W Cs2 O4W 118.03(16) . 2_655
O6 Cs2 O10 100.34(8) 6_556 2_655
O6 Cs2 O10 77.14(8) 5_655 2_655
O4W Cs2 O10 69.63(9) . 2_655
O4W Cs2 O10 112.43(9) 2_655 2_655
O6 Cs2 O10 77.14(8) 6_556 .
O6 Cs2 O10 100.34(8) 5_655 .
O4W Cs2 O10 112.43(9) . .
O4W Cs2 O10 69.63(9) 2_655 .
O10 Cs2 O10 176.26(10) 2_655 .
O6 Cs2 V2 19.16(6) 6_556 6_556
O6 Cs2 V2 85.00(6) 5_655 6_556
O4W Cs2 V2 148.05(7) . 6_556
O4W Cs2 V2 87.51(8) 2_655 6_556
O10 Cs2 V2 83.41(5) 2_655 6_556
O10 Cs2 V2 93.65(5) . 6_556
O6 Cs2 V2 85.00(6) 6_556 5_655
O6 Cs2 V2 19.16(6) 5_655 5_655
O4W Cs2 V2 87.51(8) . 5_655
O4W Cs2 V2 148.05(7) 2_655 5_655
O10 Cs2 V2 93.65(5) 2_655 5_655
O10 Cs2 V2 83.41(5) . 5_655
V2 Cs2 V2 77.11(2) 6_556 5_655
O6 Cs2 Cs3 43.12(6) 6_556 .
O6 Cs2 Cs3 80.63(6) 5_655 .
O4W Cs2 Cs3 139.31(8) . .
O4W Cs2 Cs3 86.47(7) 2_655 .
O10 Cs2 Cs3 133.45(5) 2_655 .
O10 Cs2 Cs3 42.96(5) . .
V2 Cs2 Cs3 54.149(12) 6_556 .
V2 Cs2 Cs3 61.789(12) 5_655 .
O6 Cs2 Cs3 80.63(6) 6_556 2_655
O6 Cs2 Cs3 43.12(6) 5_655 2_655
O4W Cs2 Cs3 86.47(7) . 2_655
O4W Cs2 Cs3 139.31(8) 2_655 2_655
O10 Cs2 Cs3 42.96(5) 2_655 2_655
O10 Cs2 Cs3 133.45(5) . 2_655
V2 Cs2 Cs3 61.789(12) 6_556 2_655
V2 Cs2 Cs3 54.149(12) 5_655 2_655
Cs3 Cs2 Cs3 94.822(11) . 2_655
O6 Cs2 Cs1 127.72(6) 6_556 5_655
O6 Cs2 Cs1 30.51(6) 5_655 5_655
O4W Cs2 Cs1 42.33(8) . 5_655
O4W Cs2 Cs1 159.10(8) 2_655 5_655
O10 Cs2 Cs1 71.07(5) 2_655 5_655
O10 Cs2 Cs1 108.18(5) . 5_655
V2 Cs2 Cs1 113.366(13) 6_556 5_655
V2 Cs2 Cs1 46.164(11) 5_655 5_655
Cs3 Cs2 Cs1 106.167(8) . 5_655
Cs3 Cs2 Cs1 57.683(5) 2_655 5_655
O6 Cs2 Cs1 30.51(6) 6_556 6_556
O6 Cs2 Cs1 127.72(6) 5_655 6_556
O4W Cs2 Cs1 159.10(8) . 6_556
O4W Cs2 Cs1 42.33(8) 2_655 6_556
O10 Cs2 Cs1 108.18(5) 2_655 6_556
O10 Cs2 Cs1 71.07(5) . 6_556
V2 Cs2 Cs1 46.163(11) 6_556 6_556
V2 Cs2 Cs1 113.366(13) 5_655 6_556
Cs3 Cs2 Cs1 57.683(5) . 6_556
Cs3 Cs2 Cs1 106.167(8) 2_655 6_556
Cs1 Cs2 Cs1 158.180(12) 5_655 6_556
O5 V2 O6 108.82(17) . .
O5 V2 O7 105.00(14) . .
O6 V2 O7 94.65(14) . .
O5 V2 O8 104.83(15) . .
O6 V2 O8 93.11(14) . .
O7 V2 O8 144.77(13) . .
O5 V2 N3 107.51(16) . .
O6 V2 N3 143.45(15) . .
O7 V2 N3 79.74(12) . .
O8 V2 N3 73.74(12) . .
O5 V2 Cs1 135.79(13) . .
O6 V2 Cs1 51.81(11) . .
O7 V2 Cs1 49.38(9) . .
O8 V2 Cs1 114.55(9) . .
N3 V2 Cs1 102.24(9) . .
O5 V2 Cs3 123.53(12) . 6
O6 V2 Cs3 47.35(10) . 6
O7 V2 Cs3 124.20(9) . 6
O8 V2 Cs3 46.99(9) . 6
N3 V2 Cs3 106.94(10) . 6
Cs1 V2 Cs3 75.699(15) . 6
O5 V2 Cs2 72.01(13) . 5_655
O6 V2 Cs2 37.18(11) . 5_655
O7 V2 Cs2 109.13(9) . 5_655
O8 V2 Cs2 97.60(9) . 5_655
N3 V2 Cs2 171.03(9) . 5_655
Cs1 V2 Cs2 83.315(15) . 5_655
Cs3 V2 Cs2 67.327(12) 6 5_655
V1 O2 Cs3 109.80(13) . 4_645
V1 O2 Cs1 98.76(14) . 7_645
Cs3 O2 Cs1 100.76(9) 4_645 7_645
H2WA O2W H2WB 109.5 . .
C9 N2 N1 109.3(4) . .
C3 C2 C1 117.5(4) . .
C3 C2 C7 121.8(4) . .
C1 C2 C7 120.6(4) . .
O8 Cs3 O5 77.15(8) 6_556 5_655
O8 Cs3 O12 146.72(8) 6_556 .
O5 Cs3 O12 69.80(8) 5_655 .
O8 Cs3 O10 127.42(8) 6_556 .
O5 Cs3 O10 79.13(9) 5_655 .
O12 Cs3 O10 50.12(8) . .
O8 Cs3 O6 50.86(8) 6_556 6_556
O5 Cs3 O6 88.55(9) 5_655 6_556
O12 Cs3 O6 129.98(8) . 6_556
O10 Cs3 O6 82.51(8) . 6_556
O8 Cs3 O2 61.97(8) 6_556 4_655
O5 Cs3 O2 138.73(8) 5_655 4_655
O12 Cs3 O2 151.30(8) . 4_655
O10 Cs3 O2 120.81(8) . 4_655
O6 Cs3 O2 62.02(8) 6_556 4_655
O8 Cs3 O4 111.16(7) 6_556 4_655
O5 Cs3 O4 166.37(9) 5_655 4_655
O12 Cs3 O4 100.62(8) . 4_655
O10 Cs3 O4 102.49(8) . 4_655
O6 Cs3 O4 105.08(8) 6_556 4_655
O2 Cs3 O4 51.91(8) 4_655 4_655
O8 Cs3 O1W 111.35(8) 6_556 .
O5 Cs3 O1W 121.17(10) 5_655 .
O12 Cs3 O1W 89.62(8) . .
O10 Cs3 O1W 48.56(8) . .
O6 Cs3 O1W 63.32(9) 6_556 .
O2 Cs3 O1W 72.81(8) 4_655 .
O4 Cs3 O1W 66.95(9) 4_655 .
O8 Cs3 C9 114.44(9) 6_556 4_655
O5 Cs3 C9 146.10(10) 5_655 4_655
O12 Cs3 C9 91.89(9) . 4_655
O10 Cs3 C9 111.40(10) . 4_655
O6 Cs3 C9 124.03(9) 6_556 4_655
O2 Cs3 C9 64.87(9) 4_655 4_655
O4 Cs3 C9 20.92(9) 4_655 4_655
O1W Cs3 C9 85.61(10) . 4_655
O8 Cs3 C18 18.88(9) 6_556 6_556
O5 Cs3 C18 87.45(9) 5_655 6_556
O12 Cs3 C18 149.95(8) . 6_556
O10 Cs3 C18 146.09(9) . 6_556
O6 Cs3 C18 66.02(9) 6_556 6_556
O2 Cs3 C18 55.29(8) 4_655 6_556
O4 Cs3 C18 97.80(8) 4_655 6_556
O1W Cs3 C18 119.54(8) . 6_556
C9 Cs3 C18 97.10(10) 4_655 6_556
O8 Cs3 C29 121.14(9) 6_556 .
O5 Cs3 C29 76.88(10) 5_655 .
O12 Cs3 C29 47.56(9) . .
O10 Cs3 C29 97.63(9) . .
O6 Cs3 C29 165.08(9) 6_556 .
O2 Cs3 C29 128.40(9) 4_655 .
O4 Cs3 C29 89.50(9) 4_655 .
O1W Cs3 C29 127.33(9) . .
C9 Cs3 C29 69.91(10) 4_655 .
C18 Cs3 C29 109.52(10) 6_556 .
O8 Cs3 C20 47.13(9) 6_556 6_556
O5 Cs3 C20 64.49(9) 5_655 6_556
O12 Cs3 C20 111.61(8) . 6_556
O10 Cs3 C20 143.61(9) . 6_556
O6 Cs3 C20 96.97(9) 6_556 6_556
O2 Cs3 C20 89.57(9) 4_655 6_556
O4 Cs3 C20 112.60(9) 4_655 6_556
O1W Cs3 C20 157.95(8) . 6_556
C9 Cs3 C20 99.05(10) 4_655 6_556
C18 Cs3 C20 38.68(9) 6_556 6_556
C29 Cs3 C20 74.02(10) . 6_556
O8 Cs3 H1WB 117.3(11) 6_556 .
O5 Cs3 H1WB 110.4(11) 5_655 .
O12 Cs3 H1WB 79.1(11) . .
O10 Cs3 H1WB 36.0(11) . .
O6 Cs3 H1WB 66.8(11) 6_556 .
O2 Cs3 H1WB 85.2(11) 4_655 .
O4 Cs3 H1WB 76.0(11) 4_655 .
O1W Cs3 H1WB 12.6(11) . .
C9 Cs3 H1WB 92.8(11) 4_655 .
C18 Cs3 H1WB 128.7(11) 6_556 .
C29 Cs3 H1WB 121.1(11) . .
C20 Cs3 H1WB 163.6(11) 6_556 .
O8 Cs3 H29 132.6 6_556 .
O5 Cs3 H29 90.1 5_655 .
O12 Cs3 H29 45.9 . .
O10 Cs3 H29 93.3 . .
O6 Cs3 H29 175.8 6_556 .
O2 Cs3 H29 121.1 4_655 .
O4 Cs3 H29 76.4 4_655 .
O1W Cs3 H29 114.3 . .
C9 Cs3 H29 58.1 4_655 .
C18 Cs3 H29 117.9 6_556 .
C29 Cs3 H29 15.0 . .
C20 Cs3 H29 86.0 6_556 .
H1WB Cs3 H29 110.0 . .
O9 V3 O10 109.53(16) . .
O9 V3 O11 105.72(15) . .
O10 V3 O11 94.98(14) . .
O9 V3 O12 105.76(15) . .
O10 V3 O12 91.86(14) . .
O11 V3 O12 143.31(13) . .
O9 V3 N5 105.29(15) . .
O10 V3 N5 144.83(15) . .
O11 V3 N5 80.01(13) . .
O12 V3 N5 73.93(13) . .
O9 V3 Cs3 107.28(12) . .
O10 V3 Cs3 45.76(11) . .
O11 V3 Cs3 135.42(9) . .
O12 V3 Cs3 47.34(8) . .
N5 V3 Cs3 118.18(10) . .
C1 O3 V1 132.3(3) . .
Cs1 O3W H3WA 155.9 . .
Cs1 O3W H3WB 91.7 . .
H3WA O3W H3WB 107.8 . .
C16 N3 N4 115.9(3) . .
C16 N3 V2 129.1(3) . .
N4 N3 V2 114.8(2) . .
O11 C3 C4 120.4(4) . .
O11 C3 C2 117.6(4) . .
C4 C3 C2 122.0(4) . .
O6W Cs4 O6W 110.12(13) . 2_755
O6W Cs4 O5W 119.69(9) . .
O6W Cs4 O5W 78.54(9) 2_755 .
O6W Cs4 O5W 78.54(9) . 2_755
O6W Cs4 O5W 119.69(9) 2_755 2_755
O5W Cs4 O5W 149.98(13) . 2_755
O6W Cs4 C22 63.34(10) . 7_645
O6W Cs4 C22 160.99(10) 2_755 7_645
O5W Cs4 C22 89.36(9) . 7_645
O5W Cs4 C22 77.67(10) 2_755 7_645
O6W Cs4 C22 160.99(10) . 8_546
O6W Cs4 C22 63.34(10) 2_755 8_546
O5W Cs4 C22 77.67(10) . 8_546
O5W Cs4 C22 89.36(9) 2_755 8_546
C22 Cs4 C22 128.60(15) 7_645 8_546
O6W Cs4 C21 170.97(9) . 8_546
O6W Cs4 C21 78.02(9) 2_755 8_546
O5W Cs4 C21 64.87(9) . 8_546
O5W Cs4 C21 94.13(9) 2_755 8_546
C22 Cs4 C21 110.19(10) 7_645 8_546
C22 Cs4 C21 20.63(10) 8_546 8_546
O6W Cs4 C21 78.02(9) . 7_645
O6W Cs4 C21 170.97(9) 2_755 7_645
O5W Cs4 C21 94.13(9) . 7_645
O5W Cs4 C21 64.87(9) 2_755 7_645
C22 Cs4 C21 20.63(10) 7_645 7_645
C22 Cs4 C21 110.19(10) 8_546 7_645
C21 Cs4 C21 94.15(14) 8_546 7_645
O6W Cs4 C23 70.09(9) . 7_645
O6W Cs4 C23 141.63(9) 2_755 7_645
O5W Cs4 C23 69.82(9) . 7_645
O5W Cs4 C23 98.30(9) 2_755 7_645
C22 Cs4 C23 20.80(9) 7_645 7_645
C22 Cs4 C23 126.79(10) 8_546 7_645
C21 Cs4 C23 106.20(10) 8_546 7_645
C21 Cs4 C23 36.25(10) 7_645 7_645
O6W Cs4 C23 141.63(9) . 8_546
O6W Cs4 C23 70.09(9) 2_755 8_546
O5W Cs4 C23 98.30(9) . 8_546
O5W Cs4 C23 69.82(9) 2_755 8_546
C22 Cs4 C23 126.79(10) 7_645 8_546
C22 Cs4 C23 20.80(9) 8_546 8_546
C21 Cs4 C23 36.25(10) 8_546 8_546
C21 Cs4 C23 106.20(10) 7_645 8_546
C23 Cs4 C23 134.43(15) 7_645 8_546
O6W Cs4 C24 90.43(9) . 7_645
O6W Cs4 C24 131.97(9) 2_755 7_645
O5W Cs4 C24 53.90(9) . 7_645
O5W Cs4 C24 106.47(9) 2_755 7_645
C22 Cs4 C24 36.16(9) 7_645 7_645
C22 Cs4 C24 107.17(10) 8_546 7_645
C21 Cs4 C24 86.58(10) 8_546 7_645
C21 Cs4 C24 41.88(9) 7_645 7_645
C23 Cs4 C24 20.61(9) 7_645 7_645
C23 Cs4 C24 118.60(10) 8_546 7_645
O6W Cs4 C24 131.97(9) . 8_546
O6W Cs4 C24 90.43(9) 2_755 8_546
O5W Cs4 C24 106.47(9) . 8_546
O5W Cs4 C24 53.90(9) 2_755 8_546
C22 Cs4 C24 107.17(10) 7_645 8_546
C22 Cs4 C24 36.16(9) 8_546 8_546
C21 Cs4 C24 41.88(9) 8_546 8_546
C21 Cs4 C24 86.58(10) 7_645 8_546
C23 Cs4 C24 118.60(10) 7_645 8_546
C23 Cs4 C24 20.61(9) 8_546 8_546
C24 Cs4 C24 107.63(13) 7_645 8_546
O6W Cs4 H5WA 122.4 . .
O6W Cs4 H5WA 91.3 2_755 .
O5W Cs4 H5WA 14.9 . .
O5W Cs4 H5WA 135.6 2_755 .
C22 Cs4 H5WA 79.2 7_645 .
C22 Cs4 H5WA 76.4 8_546 .
C21 Cs4 H5WA 59.8 8_546 .
C21 Cs4 H5WA 80.8 7_645 .
C23 Cs4 H5WA 61.6 7_645 .
C23 Cs4 H5WA 95.7 8_546 .
C24 Cs4 H5WA 43.0 7_645 .
C24 Cs4 H5WA 99.0 8_546 .
O6W Cs4 H5WB 104.3 . .
O6W Cs4 H5WB 82.6 2_755 .
O5W Cs4 H5WB 15.5 . .
O5W Cs4 H5WB 155.6 2_755 .
C22 Cs4 H5WB 82.0 7_645 .
C22 Cs4 H5WB 92.8 8_546 .
C21 Cs4 H5WB 80.2 8_546 .
C21 Cs4 H5WB 91.7 7_645 .
C23 Cs4 H5WB 61.4 7_645 .
C23 Cs4 H5WB 113.6 8_546 .
C24 Cs4 H5WB 49.8 7_645 .
C24 Cs4 H5WB 121.6 8_546 .
H5WA Cs4 H5WB 24.4 . .
C9 O4 V1 117.7(3) . .
C9 O4 Cs3 95.2(2) . 4_645
V1 O4 Cs3 94.79(11) . 4_645
Cs2 O4W Cs1 103.64(11) . 5_655
Cs2 O4W H4W 138.7 . .
Cs1 O4W H4W 72.9 5_655 .
C18 N4 N3 108.3(3) . .
C3 C4 C5 118.3(4) . .
C3 C4 C25 120.6(4) . .
C5 C4 C25 121.0(4) . .
V2 O5 Cs3 149.12(17) . 5_655
C25 N5 N6 115.5(3) . .
C25 N5 V3 129.2(3) . .
N6 N5 V3 115.0(2) . .
O7 C5 C6 121.3(4) . .
O7 C5 C4 117.1(4) . .
C6 C5 C4 121.2(4) . .
Cs4 O5W H5WA 91.2 . .
Cs4 O5W H5WB 79.4 . .
H5WA O5W H5WB 107.6 . .
Cs4 O6W H6WA 109.4 . .
Cs4 O6W H6WB 132.1 . .
H6WA O6W H6WB 109.7 . .
V2 O6 Cs2 123.66(16) . 5_655
V2 O6 Cs3 109.64(14) . 6
Cs2 O6 Cs3 94.92(8) 5_655 6
V2 O6 Cs1 104.02(12) . .
Cs2 O6 Cs1 120.36(10) 5_655 .
Cs3 O6 Cs1 100.96(9) 6 .
C27 N6 N5 108.7(3) . .
C5 C6 C1 118.4(4) . .
C5 C6 C16 120.9(4) . .
C1 C6 C16 120.7(4) . .
C5 O7 V2 127.4(3) . .
C5 O7 Cs1 129.0(2) . .
V2 O7 Cs1 102.03(11) . .
N1 C7 C2 119.2(4) . .
N1 C7 C8 120.0(4) . .
C2 C7 C8 120.8(4) . .
C18 O8 V2 119.4(2) . .
C18 O8 Cs3 113.0(2) . 6
V2 O8 Cs3 104.61(12) . 6
C7 C8 H8A 109.5 . .
C7 C8 H8B 109.5 . .
H8A C8 H8B 109.5 . .
C7 C8 H8C 109.5 . .
H8A C8 H8C 109.5 . .
H8B C8 H8C 109.5 . .
N2 C9 O4 122.9(4) . .
N2 C9 C10 117.8(4) . .
O4 C9 C10 119.4(4) . .
N2 C9 Cs3 112.7(3) . 4_645
O4 C9 Cs3 63.9(2) . 4_645
C10 C9 Cs3 93.7(3) . 4_645
V3 O10 Cs3 111.70(14) . .
V3 O10 Cs2 139.28(16) . .
Cs3 O10 Cs2 86.71(8) . .
C15 C10 C11 120.0(4) . .
C15 C10 C9 119.2(4) . .
C11 C10 C9 120.7(4) . .
C3 O11 V3 131.1(3) . .
C10 C11 C12 119.6(5) . .
C10 C11 H11 120.2 . .
C12 C11 H11 120.2 . .
C27 O12 V3 120.0(3) . .
C27 O12 Cs3 130.7(3) . .
V3 O12 Cs3 104.54(11) . .
C13 C12 C11 120.2(5) . .
C13 C12 H12 119.9 . .
C11 C12 H12 119.9 . .
C12 C13 C14 119.9(4) . .
C12 C13 H13 120.1 . .
C14 C13 H13 120.1 . .
C15 C14 C13 120.2(5) . .
C15 C14 H14 119.9 . .
C13 C14 H14 119.9 . .
C14 C15 C10 120.1(5) . .
C14 C15 H15 119.9 . .
C10 C15 H15 119.9 . .
N3 C16 C6 119.3(4) . .
N3 C16 C17 120.4(4) . .
C6 C16 C17 120.2(4) . .
C16 C17 H17A 109.5 . .
C16 C17 H17B 109.5 . .
H17A C17 H17B 109.5 . .
C16 C17 H17C 109.5 . .
H17A C17 H17C 109.5 . .
H17B C17 H17C 109.5 . .
N4 C18 O8 123.4(4) . .
N4 C18 C19 120.0(4) . .
O8 C18 C19 116.6(4) . .
N4 C18 Cs3 139.7(3) . 6
O8 C18 Cs3 48.1(2) . 6
C19 C18 Cs3 83.5(2) . 6
C24 C19 C20 120.2(4) . .
C24 C19 C18 121.6(4) . .
C20 C19 C18 118.2(4) . .
C24 C19 Cs3 118.7(3) . 6
C20 C19 Cs3 76.6(3) . 6
C18 C19 Cs3 74.0(2) . 6
C21 C20 C19 119.4(4) . .
C21 C20 Cs3 118.9(3) . 6
C19 C20 Cs3 82.2(3) . 6
C21 C20 H20 120.3 . .
C19 C20 H20 120.3 . .
Cs3 C20 H20 69.9 6 .
C22 C21 C20 120.1(4) . .
C22 C21 Cs4 78.9(3) . 7_645
C20 C21 Cs4 83.0(3) . 7_645
C22 C21 H21 119.9 . .
C20 C21 H21 119.9 . .
Cs4 C21 H21 108.4 7_645 .
C21 C22 C23 120.5(4) . .
C21 C22 Cs4 80.5(3) . 7_645
C23 C22 Cs4 81.1(3) . 7_645
C21 C22 H22 119.7 . .
C23 C22 H22 119.7 . .
Cs4 C22 H22 108.8 7_645 .
C22 C23 C24 119.5(4) . .
C22 C23 Cs4 78.1(3) . 7_645
C24 C23 Cs4 81.5(3) . 7_645
C22 C23 H23 120.2 . .
C24 C23 H23 120.2 . .
Cs4 C23 H23 110.6 7_645 .
C19 C24 C23 120.2(4) . .
C19 C24 Cs4 80.6(3) . 7_645
C23 C24 Cs4 77.8(3) . 7_645
C19 C24 H24 119.9 . .
C23 C24 H24 119.9 . .
Cs4 C24 H24 112.0 7_645 .
N5 C25 C4 118.9(4) . .
N5 C25 C26 120.5(4) . .
C4 C25 C26 120.4(4) . .
C25 C26 H26A 109.5 . .
C25 C26 H26B 109.5 . .
H26A C26 H26B 109.5 . .
C25 C26 H26C 109.5 . .
H26A C26 H26C 109.5 . .
H26B C26 H26C 109.5 . .
O12 C27 N6 122.2(4) . .
O12 C27 C28 117.6(4) . .
N6 C27 C28 120.1(4) . .
C29 C28 C33 119.0(4) . .
C29 C28 C27 119.5(4) . .
C33 C28 C27 121.3(4) . .
C30 C29 C28 121.3(4) . .
C30 C29 Cs3 117.8(3) . .
C28 C29 Cs3 98.1(3) . .
C30 C29 H29 125.2 . .
C28 C29 H29 113.5 . .
Cs3 C29 H29 49.6 . .
C29 C30 C31 119.7(5) . .
C29 C30 H30 121.6 . .
C31 C30 H30 118.7 . .
C30 C31 C32 119.5(5) . .
C30 C31 H31 117.9 . .
C32 C31 H31 122.5 . .
C33 C32 C31 120.5(4) . .
C33 C32 H32 115.0 . .
C31 C32 H32 124.5 . .
C28 C33 C32 120.0(4) . .
C28 C33 H33 119.4 . .
C32 C33 H33 120.7 . .

loop_
_geom_bond_atom_site_label_1
_geom_bond_atom_site_label_2
_geom_bond_distance
_geom_bond_site_symmetry_2
Cs1 O1W 3.011(3) 6
Cs1 O7 3.030(3) .
Cs1 O1 3.035(3) 7_645
Cs1 O2 3.149(3) 7_645
Cs1 O6 3.163(3) .
Cs1 O3W 3.532(6) .
Cs1 O4W 3.725(4) 5_655
V1 O2 1.616(3) .
V1 O1 1.645(3) .
V1 O3 1.891(3) .
V1 O4 1.968(3) .
V1 N1 2.120(4) .
O1 Cs1 3.035(3) 7_645
O1W Cs1 3.011(3) 6_556
O1W Cs3 3.500(4) .
O1W H1WA 0.85(6) .
O1W H1WB 0.78(6) .
N1 C7 1.312(6) .
N1 N2 1.410(5) .
C1 O3 1.316(5) .
C1 C2 1.419(6) .
C1 C6 1.424(6) .
Cs2 O6 3.033(3) 6_556
Cs2 O6 3.033(3) 5_655
Cs2 O4W 3.096(4) .
Cs2 O4W 3.096(4) 2_655
Cs2 O10 3.485(3) 2_655
Cs2 O10 3.485(3) .
V2 O5 1.615(3) .
V2 O6 1.648(3) .
V2 O7 1.910(3) .
V2 O8 1.952(3) .
V2 N3 2.169(4) .
O2 Cs3 3.124(3) 4_645
O2 Cs1 3.149(3) 7_645
O2W H2WA 0.8499 .
O2W H2WB 0.8500 .
N2 C9 1.300(6) .
C2 C3 1.416(6) .
C2 C7 1.457(6) .
Cs3 O8 3.001(3) 6_556
Cs3 O5 3.012(3) 5_655
Cs3 O12 3.040(3) .
Cs3 O10 3.085(3) .
Cs3 O6 3.101(3) 6_556
Cs3 O2 3.124(3) 4_655
Cs3 O4 3.293(3) 4_655
Cs3 C9 3.652(4) 4_655
Cs3 C18 3.711(4) 6_556
Cs3 C29 3.756(5) .
Cs3 C20 3.766(4) 6_556
Cs3 H1WB 3.22(6) .
Cs3 H29 3.1666 .
V3 O9 1.613(3) .
V3 O10 1.652(3) .
V3 O11 1.882(3) .
V3 O12 1.949(3) .
V3 N5 2.151(3) .
O3W H3WA 0.8492 .
O3W H3WB 0.8498 .
N3 C16 1.303(5) .
N3 N4 1.413(5) .
C3 O11 1.326(5) .
C3 C4 1.410(6) .
Cs4 O6W 3.125(3) .
Cs4 O6W 3.125(3) 2_755
Cs4 O5W 3.181(3) .
Cs4 O5W 3.181(3) 2_755
Cs4 C22 3.830(5) 7_645
Cs4 C22 3.830(5) 8_546
Cs4 C21 3.850(5) 8_546
Cs4 C21 3.850(5) 7_645
Cs4 C23 3.867(5) 7_645
Cs4 C23 3.867(5) 8_546
Cs4 C24 3.913(5) 7_645
Cs4 C24 3.913(5) 8_546
Cs4 H5WA 3.3106 .
Cs4 H5WB 3.1387 .
O4 C9 1.310(5) .
O4 Cs3 3.293(3) 4_645
O4W Cs1 3.725(4) 5_655
O4W H4W 0.7019 .
N4 C18 1.304(5) .
C4 C5 1.421(6) .
C4 C25 1.459(6) .
O5 Cs3 3.012(3) 5_655
N5 C25 1.306(5) .
N5 N6 1.414(5) .
C5 O7 1.317(5) .
C5 C6 1.409(6) .
O5W H5WA 0.8509 .
O5W H5WB 0.8506 .
O6W H6WA 0.8513 .
O6W H6WB 0.7179 .
O6 Cs2 3.033(3) 5_655
O6 Cs3 3.101(3) 6
N6 C27 1.310(5) .
C6 C16 1.466(6) .
C7 C8 1.517(6) .
O7W H7W 1.1414 .
O8 C18 1.305(5) .
O8 Cs3 3.001(3) 6
C8 H8A 0.9600 .
C8 H8B 0.9600 .
C8 H8C 0.9600 .
C9 C10 1.477(6) .
C9 Cs3 3.652(4) 4_645
C10 C15 1.390(7) .
C10 C11 1.391(7) .
C11 C12 1.398(6) .
C11 H11 0.9300 .
O12 C27 1.304(5) .
C12 C13 1.387(7) .
C12 H12 0.9300 .
C13 C14 1.390(7) .
C13 H13 0.9300 .
C14 C15 1.388(6) .
C14 H14 0.9300 .
C15 H15 0.9300 .
C16 C17 1.505(6) .
C17 H17A 0.9600 .
C17 H17B 0.9600 .
C17 H17C 0.9600 .
C18 C19 1.481(6) .
C18 Cs3 3.711(4) 6
C19 C24 1.371(6) .
C19 C20 1.404(6) .
C19 Cs3 3.836(4) 6
C20 C21 1.389(6) .
C20 Cs3 3.766(4) 6
C20 H20 0.9300 .
C21 C22 1.375(7) .
C21 Cs4 3.850(5) 7_645
C21 H21 0.9300 .
C22 C23 1.390(6) .
C22 Cs4 3.830(5) 7_645
C22 H22 0.9300 .
C23 C24 1.393(6) .
C23 Cs4 3.867(5) 7_645
C23 H23 0.9300 .
C24 Cs4 3.913(5) 7_645
C24 H24 0.9300 .
C25 C26 1.507(5) .
C26 H26A 0.9600 .
C26 H26B 0.9600 .
C26 H26C 0.9600 .
C27 C28 1.470(6) .
C28 C29 1.386(6) .
C28 C33 1.390(6) .
C29 C30 1.385(7) .
C29 H29 1.0751 .
C30 C31 1.386(7) .
C30 H30 1.0028 .
C31 C32 1.393(7) .
C31 H31 0.9260 .
C32 C33 1.392(7) .
C32 H32 0.8653 .
C33 H33 1.0476 .

loop_
_geom_hbond_atom_site_label_D
_geom_hbond_atom_site_label_H
_geom_hbond_atom_site_label_A
_geom_hbond_distance_DH
_geom_hbond_distance_HA
_geom_hbond_distance_DA
_geom_hbond_angle_DHA
_geom_hbond_site_symmetry_A
O2W H2WA O7W 0.85 2.05 2.799(6) 146.9 5_755
O2W H2WB O7W 0.85 2.02 2.855(7) 166.1 .
O3W H3WB O4W 0.85 2.40 2.852(5) 114.1 5_655
O5W H5WA N4 0.85 2.11 2.912(5) 157.0 7_645
O5W H5WB O9 0.85 1.96 2.808(5) 175.0 .
O6W H6WA O2W 0.85 2.07 2.866(6) 155.1 2_755
O6W H6WB O4 0.72 2.23 2.939(5) 170.4 4_655
O4W H4W O3W 0.70 2.16 2.852(5) 166.9 5_655
O1W H1WA O6W 0.85(6) 2.01(6) 2.824(5) 161(5) .
O1W H1WB O10 0.78(6) 1.95(6) 2.734(5) 172(6) .

loop_
_geom_torsion_atom_site_label_1
_geom_torsion_atom_site_label_2
_geom_torsion_atom_site_label_3
_geom_torsion_atom_site_label_4
_geom_torsion
_geom_torsion_site_symmetry_1
_geom_torsion_site_symmetry_4
O2 V1 O1 Cs1 0.39(16) . 7_645
O3 V1 O1 Cs1 106.20(12) . 7_645
O4 V1 O1 Cs1 -104.42(12) . 7_645
N1 V1 O1 Cs1 -173.88(17) . 7_645
Cs3 V1 O1 Cs1 -50.58(12) 4_645 7_645
O2 V1 N1 C7 91.3(4) . .
O1 V1 N1 C7 -94.4(4) . .
O3 V1 N1 C7 -10.0(4) . .
O4 V1 N1 C7 -169.9(4) . .
Cs1 V1 N1 C7 104.4(5) 7_645 .
Cs3 V1 N1 C7 135.7(4) 4_645 .
O2 V1 N1 N2 -98.0(3) . .
O1 V1 N1 N2 76.2(4) . .
O3 V1 N1 N2 160.7(3) . .
O4 V1 N1 N2 0.7(3) . .
Cs1 V1 N1 N2 -84.9(5) 7_645 .
Cs3 V1 N1 N2 -53.6(3) 4_645 .
O1W Cs1 V2 O5 -96.46(19) 6 .
O7 Cs1 V2 O5 66.9(2) . .
O1 Cs1 V2 O5 -175.81(18) 7_645 .
O2 Cs1 V2 O5 -172.81(19) 7_645 .
O6 Cs1 V2 O5 -77.3(2) . .
O3W Cs1 V2 O5 -7.25(19) . .
O4W Cs1 V2 O5 -46.99(19) 5_655 .
V1 Cs1 V2 O5 -174.32(18) 7_645 .
Cs3 Cs1 V2 O5 -123.74(18) 6 .
Cs2 Cs1 V2 O5 -55.49(17) 5_655 .
O1W Cs1 V2 O6 -19.17(16) 6 .
O7 Cs1 V2 O6 144.16(18) . .
O1 Cs1 V2 O6 -98.53(15) 7_645 .
O2 Cs1 V2 O6 -95.52(15) 7_645 .
O3W Cs1 V2 O6 70.04(15) . .
O4W Cs1 V2 O6 30.29(15) 5_655 .
V1 Cs1 V2 O6 -97.03(14) 7_645 .
Cs3 Cs1 V2 O6 -46.45(14) 6 .
Cs2 Cs1 V2 O6 21.80(14) 5_655 .
O1W Cs1 V2 O7 -163.32(14) 6 .
O1 Cs1 V2 O7 117.32(13) 7_645 .
O2 Cs1 V2 O7 120.32(13) 7_645 .
O6 Cs1 V2 O7 -144.16(18) . .
O3W Cs1 V2 O7 -74.12(14) . .
O4W Cs1 V2 O7 -113.86(13) 5_655 .
V1 Cs1 V2 O7 118.82(12) 7_645 .
Cs3 Cs1 V2 O7 169.39(12) 6 .
Cs2 Cs1 V2 O7 -122.36(12) 5_655 .
O1W Cs1 V2 O8 54.37(12) 6 .
O7 Cs1 V2 O8 -142.31(15) . .
O1 Cs1 V2 O8 -24.99(11) 7_645 .
O2 Cs1 V2 O8 -21.98(11) 7_645 .
O6 Cs1 V2 O8 73.54(17) . .
O3W Cs1 V2 O8 143.58(12) . .
O4W Cs1 V2 O8 103.83(11) 5_655 .
V1 Cs1 V2 O8 -23.49(10) 7_645 .
Cs3 Cs1 V2 O8 27.09(9) 6 .
Cs2 Cs1 V2 O8 95.33(10) 5_655 .
O1W Cs1 V2 N3 131.90(12) 6 .
O7 Cs1 V2 N3 -64.78(15) . .
O1 Cs1 V2 N3 52.54(11) 7_645 .
O2 Cs1 V2 N3 55.55(11) 7_645 .
O6 Cs1 V2 N3 151.07(17) . .
O3W Cs1 V2 N3 -138.89(12) . .
O4W Cs1 V2 N3 -178.64(11) 5_655 .
V1 Cs1 V2 N3 54.04(10) 7_645 .
Cs3 Cs1 V2 N3 104.62(10) 6 .
Cs2 Cs1 V2 N3 172.86(10) 5_655 .
O1W Cs1 V2 Cs3 27.28(8) 6 6
O7 Cs1 V2 Cs3 -169.39(12) . 6
O1 Cs1 V2 Cs3 -52.08(6) 7_645 6
O2 Cs1 V2 Cs3 -49.07(6) 7_645 6
O6 Cs1 V2 Cs3 46.45(14) . 6
O3W Cs1 V2 Cs3 116.49(7) . 6
O4W Cs1 V2 Cs3 76.74(6) 5_655 6
V1 Cs1 V2 Cs3 -50.579(14) 7_645 6
Cs2 Cs1 V2 Cs3 68.244(10) 5_655 6
O1W Cs1 V2 Cs2 -40.96(8) 6 5_655
O7 Cs1 V2 Cs2 122.36(12) . 5_655
O1 Cs1 V2 Cs2 -120.32(6) 7_645 5_655
O2 Cs1 V2 Cs2 -117.32(6) 7_645 5_655
O6 Cs1 V2 Cs2 -21.80(14) . 5_655
O3W Cs1 V2 Cs2 48.25(7) . 5_655
O4W Cs1 V2 Cs2 8.50(6) 5_655 5_655
V1 Cs1 V2 Cs2 -118.824(15) 7_645 5_655
Cs3 Cs1 V2 Cs2 -68.244(10) 6 5_655
O1 V1 O2 Cs3 -105.22(15) . 4_645
O3 V1 O2 Cs3 155.76(12) . 4_645
O4 V1 O2 Cs3 -7.25(17) . 4_645
N1 V1 O2 Cs3 71.07(16) . 4_645
Cs1 V1 O2 Cs3 -104.85(14) 7_645 4_645
O1 V1 O2 Cs1 -0.37(15) . 7_645
O3 V1 O2 Cs1 -99.39(12) . 7_645
O4 V1 O2 Cs1 97.60(12) . 7_645
N1 V1 O2 Cs1 175.92(10) . 7_645
Cs3 V1 O2 Cs1 104.85(14) 4_645 7_645
C7 N1 N2 C9 172.9(4) . .
V1 N1 N2 C9 0.5(4) . .
O3 C1 C2 C3 -175.9(4) . .
C6 C1 C2 C3 0.4(6) . .
O3 C1 C2 C7 3.0(6) . .
C6 C1 C2 C7 179.3(4) . .
Cs1 O1W Cs3 O8 -24.40(13) 6_556 6_556
Cs1 O1W Cs3 O5 -111.96(11) 6_556 5_655
Cs1 O1W Cs3 O12 -177.92(10) 6_556 .
Cs1 O1W Cs3 O10 -146.08(16) 6_556 .
Cs1 O1W Cs3 O6 -41.66(9) 6_556 6_556
Cs1 O1W Cs3 O2 25.12(9) 6_556 4_655
Cs1 O1W Cs3 O4 80.36(10) 6_556 4_655
Cs1 O1W Cs3 C9 90.15(11) 6_556 4_655
Cs1 O1W Cs3 C18 -5.53(14) 6_556 6_556
Cs1 O1W Cs3 C29 150.70(10) 6_556 .
Cs1 O1W Cs3 C20 -13.2(3) 6_556 6_556
O8 Cs3 V3 O9 -149.10(15) 6_556 .
O5 Cs3 V3 O9 166.77(14) 5_655 .
O12 Cs3 V3 O9 95.75(17) . .
O10 Cs3 V3 O9 -100.7(2) . .
O6 Cs3 V3 O9 -108.24(14) 6_556 .
O2 Cs3 V3 O9 -43.20(15) 4_655 .
O4 Cs3 V3 O9 0.11(14) 4_655 .
O1W Cs3 V3 O9 -58.59(14) . .
C9 Cs3 V3 O9 21.30(14) 4_655 .
C18 Cs3 V3 O9 -164.4(2) 6_556 .
C29 Cs3 V3 O9 87.19(14) . .
C20 Cs3 V3 O9 135.40(16) 6_556 .
O8 Cs3 V3 O10 -48.40(19) 6_556 .
O5 Cs3 V3 O10 -92.52(17) 5_655 .
O12 Cs3 V3 O10 -163.5(2) . .
O6 Cs3 V3 O10 -7.53(17) 6_556 .
O2 Cs3 V3 O10 57.51(18) 4_655 .
O4 Cs3 V3 O10 100.82(17) 4_655 .
O1W Cs3 V3 O10 42.12(18) . .
C9 Cs3 V3 O10 122.01(18) 4_655 .
C18 Cs3 V3 O10 -63.7(3) 6_556 .
C29 Cs3 V3 O10 -172.10(18) . .
C20 Cs3 V3 O10 -123.90(19) 6_556 .
O8 Cs3 V3 O11 -13.06(17) 6_556 .
O5 Cs3 V3 O11 -57.18(15) 5_655 .
O12 Cs3 V3 O11 -128.20(18) . .
O10 Cs3 V3 O11 35.3(2) . .
O6 Cs3 V3 O11 27.81(15) 6_556 .
O2 Cs3 V3 O11 92.85(16) 4_655 .
O4 Cs3 V3 O11 136.16(14) 4_655 .
O1W Cs3 V3 O11 77.46(15) . .
C9 Cs3 V3 O11 157.35(15) 4_655 .
C18 Cs3 V3 O11 -28.3(3) 6_556 .
C29 Cs3 V3 O11 -136.76(15) . .
C20 Cs3 V3 O11 -88.56(17) 6_556 .
O8 Cs3 V3 O12 115.15(15) 6_556 .
O5 Cs3 V3 O12 71.02(14) 5_655 .
O10 Cs3 V3 O12 163.5(2) . .
O6 Cs3 V3 O12 156.01(14) 6_556 .
O2 Cs3 V3 O12 -138.94(15) 4_655 .
O4 Cs3 V3 O12 -95.64(14) 4_655 .
O1W Cs3 V3 O12 -154.34(15) . .
C9 Cs3 V3 O12 -74.45(14) 4_655 .
C18 Cs3 V3 O12 99.9(2) 6_556 .
C29 Cs3 V3 O12 -8.56(14) . .
C20 Cs3 V3 O12 39.65(16) 6_556 .
O8 Cs3 V3 N5 92.21(15) 6_556 .
O5 Cs3 V3 N5 48.08(13) 5_655 .
O12 Cs3 V3 N5 -22.94(16) . .
O10 Cs3 V3 N5 140.6(2) . .
O6 Cs3 V3 N5 133.07(13) 6_556 .
O2 Cs3 V3 N5 -161.88(14) 4_655 .
O4 Cs3 V3 N5 -118.58(12) 4_655 .
O1W Cs3 V3 N5 -177.28(14) . .
C9 Cs3 V3 N5 -97.39(13) 4_655 .
C18 Cs3 V3 N5 76.9(2) 6_556 .
C29 Cs3 V3 N5 -31.50(13) . .
C20 Cs3 V3 N5 16.71(15) 6_556 .
C2 C1 O3 V1 -44.8(6) . .
C6 C1 O3 V1 138.8(3) . .
O2 V1 O3 C1 -66.5(4) . .
O1 V1 O3 C1 -176.3(4) . .
O4 V1 O3 C1 80.5(5) . .
N1 V1 O3 C1 41.3(4) . .
Cs1 V1 O3 C1 -124.5(4) 7_645 .
Cs3 V1 O3 C1 -34.9(5) 4_645 .
O5 V2 N3 C16 -78.5(4) . .
O6 V2 N3 C16 108.0(4) . .
O7 V2 N3 C16 24.1(4) . .
O8 V2 N3 C16 -179.4(4) . .
Cs1 V2 N3 C16 68.3(4) . .
Cs3 V2 N3 C16 146.9(3) 6 .
Cs2 V2 N3 C16 -164.0(4) 5_655 .
O5 V2 N3 N4 106.2(3) . .
O6 V2 N3 N4 -67.3(4) . .
O7 V2 N3 N4 -151.2(3) . .
O8 V2 N3 N4 5.4(3) . .
Cs1 V2 N3 N4 -106.9(2) . .
Cs3 V2 N3 N4 -28.4(3) 6 .
Cs2 V2 N3 N4 20.7(8) 5_655 .
C1 C2 C3 O11 -173.3(4) . .
C7 C2 C3 O11 7.8(6) . .
C1 C2 C3 C4 8.3(6) . .
C7 C2 C3 C4 -170.6(4) . .
O2 V1 O4 C9 104.9(3) . .
O1 V1 O4 C9 -145.5(3) . .
O3 V1 O4 C9 -42.1(4) . .
N1 V1 O4 C9 -1.9(3) . .
Cs1 V1 O4 C9 162.6(3) 7_645 .
Cs3 V1 O4 C9 98.4(3) 4_645 .
O2 V1 O4 Cs3 6.50(15) . 4_645
O1 V1 O4 Cs3 116.04(13) . 4_645
O3 V1 O4 Cs3 -140.6(2) . 4_645
N1 V1 O4 Cs3 -100.32(12) . 4_645
Cs1 V1 O4 Cs3 64.19(8) 7_645 4_645
O6 Cs2 O4W Cs1 43.6(5) 6_556 5_655
O6 Cs2 O4W Cs1 1.58(8) 5_655 5_655
O4W Cs2 O4W Cs1 -170.82(12) 2_655 5_655
O10 Cs2 O4W Cs1 83.90(10) 2_655 5_655
O10 Cs2 O4W Cs1 -92.75(10) . 5_655
V2 Cs2 O4W Cs1 49.64(19) 6_556 5_655
V2 Cs2 O4W Cs1 -10.92(8) 5_655 5_655
Cs3 Cs2 O4W Cs1 -50.00(15) . 5_655
Cs3 Cs2 O4W Cs1 43.30(7) 2_655 5_655
Cs1 Cs2 O4W Cs1 171.66(11) 6_556 5_655
C16 N3 N4 C18 179.9(4) . .
V2 N3 N4 C18 -4.1(4) . .
O11 C3 C4 C5 171.8(4) . .
C2 C3 C4 C5 -9.9(6) . .
O11 C3 C4 C25 -11.0(6) . .
C2 C3 C4 C25 167.3(4) . .
O6 V2 O5 Cs3 64.9(4) . 5_655
O7 V2 O5 Cs3 165.3(3) . 5_655
O8 V2 O5 Cs3 -33.7(4) . 5_655
N3 V2 O5 Cs3 -111.0(4) . 5_655
Cs1 V2 O5 Cs3 119.0(3) . 5_655
Cs3 V2 O5 Cs3 14.1(4) 6 5_655
Cs2 V2 O5 Cs3 59.6(3) 5_655 5_655
O9 V3 N5 C25 80.5(4) . .
O10 V3 N5 C25 -107.6(4) . .
O11 V3 N5 C25 -23.2(4) . .
O12 V3 N5 C25 -177.1(4) . .
Cs3 V3 N5 C25 -159.8(3) . .
O9 V3 N5 N6 -105.0(3) . .
O10 V3 N5 N6 66.9(4) . .
O11 V3 N5 N6 151.3(3) . .
O12 V3 N5 N6 -2.6(3) . .
Cs3 V3 N5 N6 14.8(3) . .
C3 C4 C5 O7 -169.8(4) . .
C25 C4 C5 O7 13.0(6) . .
C3 C4 C5 C6 2.6(6) . .
C25 C4 C5 C6 -174.6(4) . .
O5 V2 O6 Cs2 -8.3(2) . 5_655
O7 V2 O6 Cs2 -115.91(16) . 5_655
O8 V2 O6 Cs2 98.49(16) . 5_655
N3 V2 O6 Cs2 165.06(16) . 5_655
Cs1 V2 O6 Cs2 -142.4(2) . 5_655
Cs3 V2 O6 Cs2 110.32(19) 6 5_655
O5 V2 O6 Cs3 -118.64(15) . 6
O7 V2 O6 Cs3 133.78(13) . 6
O8 V2 O6 Cs3 -11.83(14) . 6
N3 V2 O6 Cs3 54.7(3) . 6
Cs1 V2 O6 Cs3 107.29(15) . 6
Cs2 V2 O6 Cs3 -110.32(19) 5_655 6
O5 V2 O6 Cs1 134.06(14) . .
O7 V2 O6 Cs1 26.48(13) . .
O8 V2 O6 Cs1 -119.12(12) . .
N3 V2 O6 Cs1 -52.5(3) . .
Cs3 V2 O6 Cs1 -107.29(15) 6 .
Cs2 V2 O6 Cs1 142.4(2) 5_655 .
O1W Cs1 O6 V2 159.36(17) 6 .
O7 Cs1 O6 V2 -21.44(11) . .
O1 Cs1 O6 V2 88.97(14) 7_645 .
O2 Cs1 O6 V2 69.68(13) 7_645 .
O3W Cs1 O6 V2 -115.35(14) . .
O4W Cs1 O6 V2 -145.81(16) 5_655 .
V1 Cs1 O6 V2 79.80(13) 7_645 .
Cs3 Cs1 O6 V2 113.66(16) 6 .
Cs2 Cs1 O6 V2 -143.9(2) 5_655 .
O1W Cs1 O6 Cs2 -56.70(12) 6 5_655
O7 Cs1 O6 Cs2 122.50(15) . 5_655
O1 Cs1 O6 Cs2 -127.10(11) 7_645 5_655
O2 Cs1 O6 Cs2 -146.38(14) 7_645 5_655
O3W Cs1 O6 Cs2 28.59(13) . 5_655
O4W Cs1 O6 Cs2 -1.87(10) 5_655 5_655
V1 Cs1 O6 Cs2 -136.26(10) 7_645 5_655
V2 Cs1 O6 Cs2 143.9(2) . 5_655
Cs3 Cs1 O6 Cs2 -102.40(13) 6 5_655
O1W Cs1 O6 Cs3 45.70(10) 6 6
O7 Cs1 O6 Cs3 -135.10(13) . 6
O1 Cs1 O6 Cs3 -24.69(10) 7_645 6
O2 Cs1 O6 Cs3 -43.98(8) 7_645 6
O3W Cs1 O6 Cs3 130.99(9) . 6
O4W Cs1 O6 Cs3 100.53(10) 5_655 6
V1 Cs1 O6 Cs3 -33.86(6) 7_645 6
V2 Cs1 O6 Cs3 -113.66(16) . 6
Cs2 Cs1 O6 Cs3 102.40(13) 5_655 6
C25 N5 N6 C27 179.1(4) . .
V3 N5 N6 C27 3.8(4) . .
O7 C5 C6 C1 177.8(4) . .
C4 C5 C6 C1 5.7(6) . .
O7 C5 C6 C16 0.2(6) . .
C4 C5 C6 C16 -171.9(4) . .
O3 C1 C6 C5 169.1(4) . .
C2 C1 C6 C5 -7.3(6) . .
O3 C1 C6 C16 -13.3(6) . .
C2 C1 C6 C16 170.3(4) . .
C6 C5 O7 V2 49.0(5) . .
C4 C5 O7 V2 -138.6(3) . .
C6 C5 O7 Cs1 -114.3(4) . .
C4 C5 O7 Cs1 58.2(5) . .
O5 V2 O7 C5 54.8(4) . .
O6 V2 O7 C5 165.7(3) . .
O8 V2 O7 C5 -92.2(4) . .
N3 V2 O7 C5 -50.7(3) . .
Cs1 V2 O7 C5 -166.8(4) . .
Cs3 V2 O7 C5 -154.3(3) 6 .
Cs2 V2 O7 C5 130.6(3) 5_655 .
O5 V2 O7 Cs1 -138.41(15) . .
O6 V2 O7 Cs1 -27.50(14) . .
O8 V2 O7 Cs1 74.6(2) . .
N3 V2 O7 Cs1 116.05(13) . .
Cs3 V2 O7 Cs1 12.45(14) 6 .
Cs2 V2 O7 Cs1 -62.62(9) 5_655 .
O1W Cs1 O7 C5 -174.4(3) 6 .
O1 Cs1 O7 C5 93.1(3) 7_645 .
O2 Cs1 O7 C5 118.3(3) 7_645 .
O6 Cs1 O7 C5 -175.3(4) . .
O3W Cs1 O7 C5 -81.1(3) . .
O4W Cs1 O7 C5 -127.6(3) 5_655 .
V1 Cs1 O7 C5 106.3(3) 7_645 .
V2 Cs1 O7 C5 166.5(4) . .
Cs3 Cs1 O7 C5 158.0(3) 6 .
Cs2 Cs1 O7 C5 -149.2(3) 5_655 .
O1W Cs1 O7 V2 19.08(16) 6 .
O1 Cs1 O7 V2 -73.35(13) 7_645 .
O2 Cs1 O7 V2 -48.21(11) 7_645 .
O6 Cs1 O7 V2 18.23(10) . .
O3W Cs1 O7 V2 112.42(12) . .
O4W Cs1 O7 V2 65.95(12) 5_655 .
V1 Cs1 O7 V2 -60.21(11) 7_645 .
Cs3 Cs1 O7 V2 -8.53(9) 6 .
Cs2 Cs1 O7 V2 44.35(9) 5_655 .
N2 N1 C7 C2 174.0(3) . .
V1 N1 C7 C2 -15.1(6) . .
N2 N1 C7 C8 -7.5(5) . .
V1 N1 C7 C8 163.3(3) . .
C3 C2 C7 N1 -158.1(4) . .
C1 C2 C7 N1 23.0(6) . .
C3 C2 C7 C8 23.4(6) . .
C1 C2 C7 C8 -155.4(4) . .
O5 V2 O8 C18 -110.1(3) . .
O6 V2 O8 C18 139.5(3) . .
O7 V2 O8 C18 37.0(4) . .
N3 V2 O8 C18 -5.8(3) . .
Cs1 V2 O8 C18 90.5(3) . .
Cs3 V2 O8 C18 127.6(3) 6 .
Cs2 V2 O8 C18 176.6(3) 5_655 .
O5 V2 O8 Cs3 122.30(15) . 6
O6 V2 O8 Cs3 11.90(14) . 6
O7 V2 O8 Cs3 -90.7(2) . 6
N3 V2 O8 Cs3 -133.41(14) . 6
Cs1 V2 O8 Cs3 -37.11(11) . 6
Cs2 V2 O8 Cs3 48.98(9) 5_655 6
N1 N2 C9 O4 -2.2(6) . .
N1 N2 C9 C10 177.9(4) . .
N1 N2 C9 Cs3 70.5(3) . 4_645
V1 O4 C9 N2 3.1(6) . .
Cs3 O4 C9 N2 101.3(4) 4_645 .
V1 O4 C9 C10 -177.0(3) . .
Cs3 O4 C9 C10 -78.8(4) 4_645 .
V1 O4 C9 Cs3 -98.2(2) . 4_645
O9 V3 O10 Cs3 95.42(17) . .
O11 V3 O10 Cs3 -155.95(14) . .
O12 V3 O10 Cs3 -12.03(15) . .
N5 V3 O10 Cs3 -76.2(3) . .
O9 V3 O10 Cs2 -153.0(2) . .
O11 V3 O10 Cs2 -44.4(2) . .
O12 V3 O10 Cs2 99.5(2) . .
N5 V3 O10 Cs2 35.3(4) . .
Cs3 V3 O10 Cs2 111.6(3) . .
O8 Cs3 O10 V3 147.11(13) 6_556 .
O5 Cs3 O10 V3 82.70(16) 5_655 .
O12 Cs3 O10 V3 10.02(12) . .
O6 Cs3 O10 V3 172.66(17) 6_556 .
O2 Cs3 O10 V3 -136.35(14) 4_655 .
O4 Cs3 O10 V3 -83.48(16) 4_655 .
O1W Cs3 O10 V3 -126.6(2) . .
C9 Cs3 O10 V3 -63.65(17) 4_655 .
C18 Cs3 O10 V3 151.17(14) 6_556 .
C29 Cs3 O10 V3 7.70(17) . .
C20 Cs3 O10 V3 81.1(2) 6_556 .
O8 Cs3 O10 Cs2 4.53(11) 6_556 .
O5 Cs3 O10 Cs2 -59.88(8) 5_655 .
O12 Cs3 O10 Cs2 -132.56(12) . .
O6 Cs3 O10 Cs2 30.08(7) 6_556 .
O2 Cs3 O10 Cs2 81.08(9) 4_655 .
O4 Cs3 O10 Cs2 133.94(7) 4_655 .
O1W Cs3 O10 Cs2 90.87(11) . .
C9 Cs3 O10 Cs2 153.77(8) 4_655 .
C18 Cs3 O10 Cs2 8.60(17) 6_556 .
C29 Cs3 O10 Cs2 -134.87(8) . .
C20 Cs3 O10 Cs2 -61.52(15) 6_556 .
O6 Cs2 O10 V3 -151.5(2) 6_556 .
O6 Cs2 O10 V3 -56.1(2) 5_655 .
O4W Cs2 O10 V3 19.5(3) . .
O4W Cs2 O10 V3 132.3(3) 2_655 .
O10 Cs2 O10 V3 -103.5(2) 2_655 .
V2 Cs2 O10 V3 -141.7(2) 6_556 .
V2 Cs2 O10 V3 -65.1(2) 5_655 .
Cs3 Cs2 O10 V3 -120.1(3) . .
Cs3 Cs2 O10 V3 -88.0(2) 2_655 .
Cs1 Cs2 O10 V3 -25.6(2) 5_655 .
Cs1 Cs2 O10 V3 177.4(2) 6_556 .
O6 Cs2 O10 Cs3 -31.41(7) 6_556 .
O6 Cs2 O10 Cs3 63.96(8) 5_655 .
O4W Cs2 O10 Cs3 139.50(9) . .
O4W Cs2 O10 Cs3 -107.60(10) 2_655 .
O10 Cs2 O10 Cs3 16.56(5) 2_655 .
V2 Cs2 O10 Cs3 -21.62(6) 6_556 .
V2 Cs2 O10 Cs3 54.95(5) 5_655 .
Cs3 Cs2 O10 Cs3 32.08(10) 2_655 .
Cs1 Cs2 O10 Cs3 94.44(5) 5_655 .
Cs1 Cs2 O10 Cs3 -62.54(5) 6_556 .
N2 C9 C10 C15 3.2(6) . .
O4 C9 C10 C15 -176.7(4) . .
Cs3 C9 C10 C15 121.3(4) 4_645 .
N2 C9 C10 C11 -174.7(4) . .
O4 C9 C10 C11 5.4(6) . .
Cs3 C9 C10 C11 -56.6(4) 4_645 .
C4 C3 O11 V3 -39.1(6) . .
C2 C3 O11 V3 142.5(3) . .
O9 V3 O11 C3 -56.3(4) . .
O10 V3 O11 C3 -168.2(4) . .
O12 V3 O11 C3 91.9(4) . .
N5 V3 O11 C3 46.9(4) . .
Cs3 V3 O11 C3 167.2(3) . .
C15 C10 C11 C12 -0.3(7) . .
C9 C10 C11 C12 177.6(4) . .
O9 V3 O12 C27 102.6(3) . .
O10 V3 O12 C27 -146.5(3) . .
O11 V3 O12 C27 -45.6(4) . .
N5 V3 O12 C27 0.9(3) . .
Cs3 V3 O12 C27 -158.2(4) . .
O9 V3 O12 Cs3 -99.19(15) . .
O10 V3 O12 Cs3 11.71(15) . .
O11 V3 O12 Cs3 112.60(19) . .
N5 V3 O12 Cs3 159.05(15) . .
O8 Cs3 O12 C27 46.9(4) 6_556 .
O5 Cs3 O12 C27 54.1(3) 5_655 .
O10 Cs3 O12 C27 146.7(4) . .
O6 Cs3 O12 C27 124.0(3) 6_556 .
O2 Cs3 O12 C27 -131.1(3) 4_655 .
O4 Cs3 O12 C27 -115.8(3) 4_655 .
O1W Cs3 O12 C27 177.7(3) . .
C9 Cs3 O12 C27 -96.7(3) 4_655 .
C18 Cs3 O12 C27 11.0(4) 6_556 .
C29 Cs3 O12 C27 -36.4(3) . .
C20 Cs3 O12 C27 3.8(4) 6_556 .
O8 Cs3 O12 V3 -107.92(15) 6_556 .
O5 Cs3 O12 V3 -100.75(14) 5_655 .
O10 Cs3 O12 V3 -8.14(10) . .
O6 Cs3 O12 V3 -30.85(17) 6_556 .
O2 Cs3 O12 V3 74.0(2) 4_655 .
O4 Cs3 O12 V3 89.33(12) 4_655 .
O1W Cs3 O12 V3 22.89(13) . .
C9 Cs3 O12 V3 108.48(13) 4_655 .
C18 Cs3 O12 V3 -143.82(15) 6_556 .
C29 Cs3 O12 V3 168.75(19) . .
C20 Cs3 O12 V3 -151.01(12) 6_556 .
C10 C11 C12 C13 -0.1(7) . .
C11 C12 C13 C14 0.2(8) . .
C12 C13 C14 C15 0.1(8) . .
C13 C14 C15 C10 -0.4(8) . .
C11 C10 C15 C14 0.5(7) . .
C9 C10 C15 C14 -177.4(4) . .
N4 N3 C16 C6 179.6(3) . .
V2 N3 C16 C6 4.4(6) . .
N4 N3 C16 C17 4.8(6) . .
V2 N3 C16 C17 -170.5(3) . .
C5 C6 C16 N3 -23.8(6) . .
C1 C6 C16 N3 158.6(4) . .
C5 C6 C16 C17 151.0(4) . .
C1 C6 C16 C17 -26.5(6) . .
N3 N4 C18 O8 -0.6(6) . .
N3 N4 C18 C19 -179.5(3) . .
N3 N4 C18 Cs3 62.0(5) . 6
V2 O8 C18 N4 5.8(5) . .
Cs3 O8 C18 N4 129.5(4) 6 .
V2 O8 C18 C19 -175.3(3) . .
Cs3 O8 C18 C19 -51.6(4) 6 .
V2 O8 C18 Cs3 -123.6(3) . 6
N4 C18 C19 C24 -31.0(6) . .
O8 C18 C19 C24 150.1(4) . .
Cs3 C18 C19 C24 114.2(4) 6 .
N4 C18 C19 C20 150.3(4) . .
O8 C18 C19 C20 -28.7(6) . .
Cs3 C18 C19 C20 -64.6(4) 6 .
N4 C18 C19 Cs3 -145.1(4) . 6
O8 C18 C19 Cs3 36.0(3) . 6
C24 C19 C20 C21 3.2(7) . .
C18 C19 C20 C21 -178.0(4) . .
Cs3 C19 C20 C21 118.8(4) 6 .
C24 C19 C20 Cs3 -115.6(4) . 6
C18 C19 C20 Cs3 63.2(4) . 6
C19 C20 C21 C22 -3.2(7) . .
Cs3 C20 C21 C22 94.4(5) 6 .
C19 C20 C21 Cs4 69.6(4) . 7_645
Cs3 C20 C21 Cs4 167.2(2) 6 7_645
C20 C21 C22 C23 1.4(7) . .
Cs4 C21 C22 C23 -73.7(4) 7_645 .
C20 C21 C22 Cs4 75.1(4) . 7_645
C21 C22 C23 C24 0.4(7) . .
Cs4 C22 C23 C24 -73.0(4) 7_645 .
C21 C22 C23 Cs4 73.4(4) . 7_645
C20 C19 C24 C23 -1.5(7) . .
C18 C19 C24 C23 179.8(4) . .
Cs3 C19 C24 C23 -92.1(5) 6 .
C20 C19 C24 Cs4 -71.4(4) . 7_645
C18 C19 C24 Cs4 109.9(4) . 7_645
Cs3 C19 C24 Cs4 -162.0(2) 6 7_645
C22 C23 C24 C19 -0.3(7) . .
Cs4 C23 C24 C19 -71.4(4) 7_645 .
C22 C23 C24 Cs4 71.1(4) . 7_645
N6 N5 C25 C4 179.6(4) . .
V3 N5 C25 C4 -5.9(6) . .
N6 N5 C25 C26 -6.1(6) . .
V3 N5 C25 C26 168.4(3) . .
C3 C4 C25 N5 29.7(6) . .
C5 C4 C25 N5 -153.1(4) . .
C3 C4 C25 C26 -144.6(4) . .
C5 C4 C25 C26 32.5(6) . .
V3 O12 C27 N6 1.2(5) . .
Cs3 O12 C27 N6 -150.5(3) . .
V3 O12 C27 C28 -179.9(3) . .
Cs3 O12 C27 C28 28.4(5) . .
N5 N6 C27 O12 -3.3(5) . .
N5 N6 C27 C28 177.8(4) . .
O12 C27 C28 C29 28.2(6) . .
N6 C27 C28 C29 -152.9(4) . .
O12 C27 C28 C33 -147.4(4) . .
N6 C27 C28 C33 31.6(6) . .
C33 C28 C29 C30 -2.4(7) . .
C27 C28 C29 C30 -178.1(4) . .
C33 C28 C29 Cs3 127.1(4) . .
C27 C28 C29 Cs3 -48.5(4) . .
O8 Cs3 C29 C30 29.0(4) 6_556 .
O5 Cs3 C29 C30 94.9(4) 5_655 .
O12 Cs3 C29 C30 169.4(4) . .
O10 Cs3 C29 C30 171.8(3) . .
O6 Cs3 C29 C30 82.3(5) 6_556 .
O2 Cs3 C29 C30 -48.2(4) 4_655 .
O4 Cs3 C29 C30 -85.6(3) 4_655 .
O1W Cs3 C29 C30 -145.7(3) . .
C9 Cs3 C29 C30 -78.1(4) 4_655 .
C18 Cs3 C29 C30 12.5(4) 6_556 .
C20 Cs3 C29 C30 28.1(3) 6_556 .
O8 Cs3 C29 C28 -102.9(3) 6_556 .
O5 Cs3 C29 C28 -36.9(3) 5_655 .
O12 Cs3 C29 C28 37.6(3) . .
O10 Cs3 C29 C28 40.0(3) . .
O6 Cs3 C29 C28 -49.6(5) 6_556 .
O2 Cs3 C29 C28 179.9(3) 4_655 .
O4 Cs3 C29 C28 142.5(3) 4_655 .
O1W Cs3 C29 C28 82.4(3) . .
C9 Cs3 C29 C28 150.0(3) 4_655 .
C18 Cs3 C29 C28 -119.4(3) 6_556 .
C20 Cs3 C29 C28 -103.8(3) 6_556 .
C28 C29 C30 C31 1.9(8) . .
Cs3 C29 C30 C31 -118.5(4) . .
C29 C30 C31 C32 0.0(8) . .
C30 C31 C32 C33 -1.3(7) . .
C29 C28 C33 C32 1.2(7) . .
C27 C28 C33 C32 176.7(4) . .
C31 C32 C33 C28 0.7(7) . .
